data_2015631
loop_
_publ_author_name
'Pritchard, Robin G.'
'Moreland, Lee'

_publ_section_title
;
 Solvent-free synthesis and crystal structure of (Ph~3~PI)I~5~, the
 third member in the series Ph~3~P(I~2~)~<i>n~</i> (<i>n</i> = 1, 2 and
 3)
;
_journal_coeditor_code BC3017
_journal_issue 11
_journal_name_full 'Acta Crystallographica Section C'
_journal_page_first o656
_journal_page_last o658
_journal_paper_doi 10.1107/S0108270106039825
_journal_volume 62
_journal_year 2006
_chemical_formula_iupac 'C18 H15 I P + , I5 -'
_chemical_formula_moiety 'C18 H15 I P + , I5 -'
_chemical_formula_sum 'C18 H15 I6 P'
_chemical_formula_weight 1023.67
_chemical_name_systematic 'iodotriphenylphosphonium pentaiodide'
_space_group_IT_number 2
_symmetry_cell_setting triclinic
_symmetry_space_group_name_Hall '-P 1'
_symmetry_space_group_name_H-M 'P -1'
_audit_creation_method 'WinGX routine CIF_UPDATE'
_cell_angle_alpha 86.1960(10)
_cell_angle_beta 77.2900(10)
_cell_angle_gamma 77.6970(10)
_cell_formula_units_Z 2
_cell_length_a 9.4288(3)
_cell_length_b 11.7262(4)
_cell_length_c 12.1270(5)
_cell_measurement_reflns_used 5574
_cell_measurement_temperature 150(2)
_cell_measurement_theta_max 27.485
_cell_measurement_theta_min 0.998
_cell_volume 1277.65(8)
_computing_cell_refinement 'SCALEPACK (Otwinowski & Minor, 1997)'
_computing_data_collection 'COLLECT (Nonius, 1998)'
_computing_data_reduction 'SCALEPACK and DENZO (Otwinowski & Minor, 1997)'
_computing_molecular_graphics 'ORTEP-3 for Windows (Farrugia, 1997)'
_computing_publication_material 'WinGX (Farrugia, 1999)'
_computing_structure_refinement 'SHELXL97 (Sheldrick, 1997)'
_computing_structure_solution 'SHELXS97 (Sheldrick, 1997)'
_diffrn_measured_fraction_theta_full 0.992
_diffrn_measured_fraction_theta_max 0.992
_diffrn_measurement_device '95mm CCD camera on \k-goniostat'
_diffrn_measurement_device_type 'Nonius KappaCCD area-detector'
_diffrn_measurement_method 'CCD rotation images, thick slices'
_diffrn_radiation_type MoK\a
_diffrn_radiation_wavelength 0.71073
_diffrn_reflns_av_R_equivalents 0.0673
_diffrn_reflns_limit_h_max 11
_diffrn_reflns_limit_h_min 0
_diffrn_reflns_limit_k_max 14
_diffrn_reflns_limit_k_min -14
_diffrn_reflns_limit_l_max 15
_diffrn_reflns_limit_l_min -14
_diffrn_reflns_number 5574
_diffrn_reflns_theta_full 26.5
_diffrn_reflns_theta_max 26.5
_diffrn_reflns_theta_min 3.15
_exptl_absorpt_coefficient_mu 7.358
_exptl_absorpt_correction_T_max 0.683
_exptl_absorpt_correction_T_min 0.478
_exptl_absorpt_correction_type multi-scan
_exptl_absorpt_process_details '(Blessing, 1995, 1997)'
_exptl_crystal_colour 'dark red'
_exptl_crystal_density_diffrn 2.661
_exptl_crystal_density_method 'not measured'
_exptl_crystal_description block
_exptl_crystal_F_000 912
_exptl_crystal_size_max 0.1
_exptl_crystal_size_mid 0.1
_exptl_crystal_size_min 0.05
_refine_diff_density_max 2.202
_refine_diff_density_min -1.42
_refine_ls_extinction_method none
_refine_ls_goodness_of_fit_ref 1.066
_refine_ls_hydrogen_treatment constr
_refine_ls_matrix_type full
_refine_ls_number_parameters 226
_refine_ls_number_reflns 5262
_refine_ls_number_restraints 0
_refine_ls_restrained_S_all 1.066
_refine_ls_R_factor_gt 0.0534
_refine_ls_shift/su_max 0.001
_refine_ls_structure_factor_coef Fsqd
_refine_ls_weighting_details 'calc w = 1/[\s^2^(Fo^2^)+(0.0677P)^2^+14.7624P] where P=(Fo^2^+2Fc^2^)/3'
_refine_ls_weighting_scheme calc
_refine_ls_wR_factor_ref 0.1463
_reflns_number_gt 3809
_reflns_number_total 5262
_reflns_threshold_expression I>2\s(I)
_cod_data_source_file bc3017.cif
_cod_data_source_block 3
_cod_original_cell_volume 1277.66(8)
_cod_original_sg_symbol_Hall -P1
_cod_original_formula_sum 'C18 H15 I6 P1'
_cod_database_code 2015631
_cod_database_fobs_code 2015631

loop_
_symmetry_equiv_pos_as_xyz
'x, y, z'
'-x, -y, -z'

loop_
_atom_site_type_symbol
_atom_site_label
_atom_site_fract_x
_atom_site_fract_y
_atom_site_fract_z
_atom_site_U_iso_or_equiv
_atom_site_adp_type
_atom_site_calc_flag
_atom_site_refinement_flags
_atom_site_occupancy
C C1 0.5118(11) 0.5275(8) 0.7322(9) 0.030(2) Uani d . 1
C C2 0.6277(12) 0.4631(9) 0.6519(9) 0.035(2) Uani d . 1
H H2 0.6472 0.4891 0.5752 0.042 Uiso calc R 1
C C3 0.7132(14) 0.3606(9) 0.6872(10) 0.048(3) Uani d . 1
H H3 0.7908 0.3155 0.6341 0.058 Uiso calc R 1
C C4 0.6851(13) 0.3247(9) 0.7987(10) 0.040(3) Uani d . 1
H H4 0.7479 0.2574 0.8225 0.049 Uiso calc R 1
C C5 0.5683(14) 0.3839(10) 0.8764(10) 0.046(3) Uani d . 1
H H5 0.5475 0.3542 0.9518 0.055 Uiso calc R 1
C C6 0.4810(12) 0.4860(9) 0.8459(8) 0.034(2) Uani d . 1
H H6 0.4017 0.528 0.9001 0.041 Uiso calc R 1
C C7 0.3434(12) 0.7574(8) 0.8113(8) 0.032(2) Uani d . 1
C C8 0.4535(13) 0.8009(9) 0.8447(9) 0.038(2) Uani d . 1
H H8 0.5537 0.7792 0.805 0.046 Uiso calc R 1
C C9 0.4188(15) 0.8752(9) 0.9347(10) 0.043(3) Uani d . 1
H H9 0.4945 0.9044 0.9571 0.052 Uiso calc R 1
C C10 0.2747(15) 0.9061(9) 0.9912(9) 0.044(3) Uani d . 1
H H10 0.251 0.9575 1.053 0.053 Uiso calc R 1
C C11 0.1615(14) 0.8644(9) 0.9607(10) 0.042(3) Uani d . 1
H H11 0.0614 0.8868 1.0005 0.05 Uiso calc R 1
C C12 0.1980(12) 0.7904(10) 0.8718(9) 0.037(2) Uani d . 1
H H12 0.1219 0.7605 0.8508 0.045 Uiso calc R 1
C C13 0.2329(12) 0.6291(9) 0.6593(10) 0.038(2) Uani d . 1
C C14 0.2013(14) 0.5180(10) 0.6779(10) 0.043(3) Uani d . 1
H H14 0.269 0.4557 0.7041 0.052 Uiso calc R 1
C C15 0.0699(14) 0.5005(11) 0.6574(10) 0.047(3) Uani d . 1
H H15 0.0451 0.4258 0.6727 0.056 Uiso calc R 1
C C16 -0.0274(13) 0.5897(11) 0.6148(9) 0.043(3) Uani d . 1
H H16 -0.1175 0.5753 0.6013 0.052 Uiso calc R 1
C C17 0.0054(13) 0.6973(12) 0.5924(10) 0.048(3) Uani d . 1
H H17 -0.0608 0.7575 0.5621 0.058 Uiso calc R 1
C C18 0.1375(13) 0.7196(10) 0.6141(9) 0.042(3) Uani d . 1
H H18 0.1615 0.7945 0.5985 0.05 Uiso calc R 1
P P 0.3958(3) 0.6592(2) 0.6956(2) 0.0306(6) Uani d . 1
I I1 0.53184(8) 0.75303(6) 0.53625(6) 0.03577(19) Uani d . 1
I I2 0.69741(8) 0.91789(7) 0.32394(6) 0.0403(2) Uani d . 1
I I3 0.76958(8) 0.76348(7) 0.11275(7) 0.0452(2) Uani d . 1
I I4 0.83547(11) 0.62586(9) -0.07820(8) 0.0635(3) Uani d . 1
I I5 1.02136(8) 0.95303(6) 0.32387(6) 0.03562(19) Uani d . 1
I I6 1.30684(9) 0.97919(7) 0.32291(7) 0.0461(2) Uani d . 1

loop_
_atom_site_aniso_label
_atom_site_aniso_U_11
_atom_site_aniso_U_22
_atom_site_aniso_U_33
_atom_site_aniso_U_12
_atom_site_aniso_U_13
_atom_site_aniso_U_23
C1 0.034(5) 0.014(4) 0.038(6) -0.004(4) -0.004(4) -0.002(4)
C2 0.038(6) 0.033(6) 0.027(5) 0.009(4) -0.005(4) 0.000(4)
C3 0.058(8) 0.024(5) 0.045(7) 0.003(5) 0.015(6) -0.007(5)
C4 0.043(7) 0.029(6) 0.042(6) 0.003(5) -0.003(5) -0.003(5)
C5 0.059(8) 0.040(6) 0.035(6) -0.003(5) -0.007(5) -0.003(5)
C6 0.039(6) 0.035(6) 0.024(5) -0.005(4) -0.002(4) -0.003(4)
C7 0.046(6) 0.022(5) 0.026(5) -0.009(4) -0.004(4) 0.000(4)
C8 0.041(6) 0.032(6) 0.039(6) -0.002(5) -0.007(5) -0.002(4)
C9 0.066(8) 0.029(6) 0.041(6) -0.018(5) -0.017(6) 0.002(5)
C10 0.077(9) 0.029(6) 0.026(5) -0.011(5) -0.007(6) 0.000(4)
C11 0.047(7) 0.035(6) 0.044(6) -0.014(5) -0.003(5) -0.008(5)
C12 0.032(6) 0.043(6) 0.035(6) -0.003(5) -0.009(5) 0.005(5)
C13 0.039(6) 0.034(6) 0.042(6) -0.006(5) -0.009(5) -0.003(5)
C14 0.052(7) 0.044(7) 0.041(6) -0.016(5) -0.018(5) 0.005(5)
C15 0.052(7) 0.042(7) 0.052(7) -0.012(5) -0.017(6) -0.008(5)
C16 0.041(7) 0.054(8) 0.036(6) -0.009(5) -0.010(5) -0.013(5)
C17 0.036(6) 0.065(8) 0.039(6) 0.011(6) -0.016(5) -0.015(6)
C18 0.049(7) 0.038(6) 0.028(5) -0.003(5) 0.005(5) 0.001(4)
P 0.0350(14) 0.0272(13) 0.0273(13) -0.0080(10) -0.0015(11) 0.0029(10)
I1 0.0407(4) 0.0330(4) 0.0324(4) -0.0094(3) -0.0045(3) 0.0035(3)
I2 0.0323(4) 0.0476(4) 0.0419(4) -0.0136(3) -0.0075(3) 0.0088(3)
I3 0.0406(4) 0.0468(5) 0.0485(5) -0.0136(3) -0.0092(3) 0.0117(3)
I4 0.0515(5) 0.0800(7) 0.0565(5) -0.0130(4) -0.0037(4) -0.0110(5)
I5 0.0351(4) 0.0320(4) 0.0386(4) -0.0038(3) -0.0082(3) -0.0002(3)
I6 0.0414(4) 0.0501(5) 0.0526(5) -0.0170(3) -0.0154(4) 0.0020(3)

loop_
_atom_type_symbol
_atom_type_description
_atom_type_scat_dispersion_real
_atom_type_scat_dispersion_imag
_atom_type_scat_source
C C 0.0033 0.0016 'International Tables Vol C Tables 4.2.6.8 and 6.1.1.4'
H H 0 0 'International Tables Vol C Tables 4.2.6.8 and 6.1.1.4'
P P 0.1023 0.0942 'International Tables Vol C Tables 4.2.6.8 and 6.1.1.4'
I I -0.4742 1.8119 'International Tables Vol C Tables 4.2.6.8 and 6.1.1.4'

loop_
_geom_angle_atom_site_label_1
_geom_angle_atom_site_label_2
_geom_angle_atom_site_label_3
_geom_angle
_geom_angle_publ_flag
C2 C1 C6 120.1(9) ?
C2 C1 P 122.3(8) ?
C6 C1 P 117.7(7) ?
C3 C2 C1 118.8(9) ?
C3 C2 H2 120.6 ?
C1 C2 H2 120.6 ?
C4 C3 C2 120.1(10) ?
C4 C3 H3 120 ?
C2 C3 H3 120 ?
C5 C4 C3 121.6(11) ?
C5 C4 H4 119.2 ?
C3 C4 H4 119.2 ?
C4 C5 C6 120.5(11) ?
C4 C5 H5 119.7 ?
C6 C5 H5 119.7 ?
C5 C6 C1 118.9(10) ?
C5 C6 H6 120.6 ?
C1 C6 H6 120.6 ?
C12 C7 C8 118.0(10) ?
C12 C7 P 123.2(9) ?
C8 C7 P 118.7(8) ?
C9 C8 C7 120.8(11) ?
C9 C8 H8 119.6 ?
C7 C8 H8 119.6 ?
C10 C9 C8 119.3(11) ?
C10 C9 H9 120.4 ?
C8 C9 H9 120.4 ?
C9 C10 C11 121.7(11) ?
C9 C10 H10 119.2 ?
C11 C10 H10 119.2 ?
C12 C11 C10 118.2(11) ?
C12 C11 H11 120.9 ?
C10 C11 H11 120.9 ?
C11 C12 C7 122.0(11) ?
C11 C12 H12 119 ?
C7 C12 H12 119 ?
C14 C13 C18 120.9(11) ?
C14 C13 P 120.1(9) ?
C18 C13 P 119.1(9) ?
C15 C14 C13 118.5(11) ?
C15 C14 H14 120.8 ?
C13 C14 H14 120.8 ?
C14 C15 C16 121.4(11) ?
C14 C15 H15 119.3 ?
C16 C15 H15 119.3 ?
C17 C16 C15 120.4(11) ?
C17 C16 H16 119.8 ?
C15 C16 H16 119.8 ?
C16 C17 C18 120.0(11) ?
C16 C17 H17 120 ?
C18 C17 H17 120 ?
C13 C18 C17 118.7(11) ?
C13 C18 H18 120.6 ?
C17 C18 H18 120.6 ?
C1 P C7 109.9(5) yes
C1 P C13 110.6(5) yes
C7 P C13 109.9(5) yes
C1 P I1 109.4(3) yes
C7 P I1 107.8(3) yes
C13 P I1 109.2(4) yes
I4 I3 I2 179.57(4) yes

loop_
_geom_bond_atom_site_label_1
_geom_bond_atom_site_label_2
_geom_bond_distance
_geom_bond_publ_flag
C1 C2 1.410(14) ?
C1 C6 1.420(14) ?
C1 P 1.784(10) yes
C2 C3 1.396(15) ?
C2 H2 0.95 ?
C3 C4 1.375(16) ?
C3 H3 0.95 ?
C4 C5 1.374(16) ?
C4 H4 0.95 ?
C5 C6 1.380(16) ?
C5 H5 0.95 ?
C6 H6 0.95 ?
C7 C12 1.392(15) ?
C7 C8 1.393(16) ?
C7 P 1.790(10) yes
C8 C9 1.380(15) ?
C8 H8 0.95 ?
C9 C10 1.365(18) ?
C9 H9 0.95 ?
C10 C11 1.392(17) ?
C10 H10 0.95 ?
C11 C12 1.366(16) ?
C11 H11 0.95 ?
C12 H12 0.95 ?
C13 C14 1.391(16) ?
C13 C18 1.402(16) ?
C13 P 1.797(12) yes
C14 C15 1.375(17) ?
C14 H14 0.95 ?
C15 C16 1.389(17) ?
C15 H15 0.95 ?
C16 C17 1.359(18) ?
C16 H16 0.95 ?
C17 C18 1.408(17) ?
C17 H17 0.95 ?
C18 H18 0.95 ?
P I1 2.412(3) yes
I2 I3 3.1022(11) yes
I3 I4 2.7906(13) yes
I5 I6 2.7709(10) yes

loop_
_geom_torsion_atom_site_label_1
_geom_torsion_atom_site_label_2
_geom_torsion_atom_site_label_3
_geom_torsion_atom_site_label_4
_geom_torsion
_geom_torsion_publ_flag
C6 C1 C2 C3 -1.8(17) ?
P C1 C2 C3 -179.7(9) ?
C1 C2 C3 C4 -0.9(19) ?
C2 C3 C4 C5 4(2) ?
C3 C4 C5 C6 -4(2) ?
C4 C5 C6 C1 1.5(18) ?
C2 C1 C6 C5 1.5(16) ?
P C1 C6 C5 179.5(9) ?
C12 C7 C8 C9 -0.4(15) ?
P C7 C8 C9 -178.8(8) ?
C7 C8 C9 C10 -0.1(16) ?
C8 C9 C10 C11 0.2(17) ?
C9 C10 C11 C12 0.2(17) ?
C10 C11 C12 C7 -0.8(17) ?
C8 C7 C12 C11 0.9(16) ?
P C7 C12 C11 179.2(9) ?
C18 C13 C14 C15 -3.9(17) ?
P C13 C14 C15 175.0(9) ?
C13 C14 C15 C16 2.6(18) ?
C14 C15 C16 C17 -0.1(18) ?
C15 C16 C17 C18 -1.1(17) ?
C14 C13 C18 C17 2.7(16) ?
P C13 C18 C17 -176.1(8) ?
C16 C17 C18 C13 -0.2(16) ?
C2 C1 P C7 -146.3(9) ?
C6 C1 P C7 35.7(10) ?
C2 C1 P C13 92.1(10) ?
C6 C1 P C13 -85.9(9) ?
C2 C1 P I1 -28.2(10) yes
C6 C1 P I1 153.8(7) ?
C12 C7 P C1 -113.8(9) ?
C8 C7 P C1 64.5(9) ?
C12 C7 P C13 8.2(10) ?
C8 C7 P C13 -173.5(8) ?
C12 C7 P I1 127.1(8) ?
C8 C7 P I1 -54.7(9) yes
C14 C13 P C1 9.2(11) ?
C18 C13 P C1 -171.9(8) ?
C14 C13 P C7 -112.3(10) ?
C18 C13 P C7 66.6(10) ?
C14 C13 P I1 129.7(9) yes
C18 C13 P I1 -51.4(9) ?
